data_2021077
loop_
_publ_author_name
'Zarei, Seyed Amir'
'Akhtari, Keivan'
'Piltan, Mohammad'
'Kamel, Shaaban M.'
'Mague, Joel T.'

_publ_section_title
;
 The [4+4] thermocyclization of 9-anthraldehyde: synthesis, crystal
 structure, experimental and theoretical UV spectra, natural bonding
 orbital analysis and prediction of third-order nonlinear optical
 properties
;
_journal_coeditor_code YP3151
_journal_issue 4
_journal_name_full 'Acta Crystallographica Section C'
_journal_page_first
;
;
_journal_paper_doi 10.1107/S2053229618003534
_journal_volume 74
_journal_year 2018
_chemical_formula_iupac 'C30 H20 O2'
_chemical_formula_moiety 'C30 H20 O2'
_chemical_formula_sum 'C30 H20 O2'
_chemical_formula_weight 412.46
_chemical_name_systematic
Heptacyclo[8.6.6.6^2,9^.0^3,8^.0^11,16^.0^17,22^.0^23,28^]octacosa-3,5,7,11,13,15,17(22),18,20,23(28),24,26-dodecaene-1,9-carbaldehyde
_space_group_crystal_system monoclinic
_space_group_IT_number 14
_space_group_name_Hall '-P 2yn'
_space_group_name_H-M_alt 'P 1 21/n 1'
_symmetry_space_group_name_Hall '-P 2yn'
_symmetry_space_group_name_H-M 'P 1 21/n 1'
_atom_sites_solution_hydrogens geom
_atom_sites_solution_primary direct
_atom_sites_solution_secondary difmap
_audit_creation_method SHELXL-2013
_cell_angle_alpha 90
_cell_angle_beta 105.2170(11)
_cell_angle_gamma 90
_cell_formula_units_Z 4
_cell_length_a 12.9627(3)
_cell_length_b 9.6666(2)
_cell_length_c 16.6887(4)
_cell_measurement_reflns_used 9953
_cell_measurement_temperature 100(2)
_cell_measurement_theta_max 72.4214
_cell_measurement_theta_min 3.8642
_cell_volume 2017.86(8)
_computing_cell_refinement
;
<i>SAINT</i> (Bruker, 2013)
;
_computing_data_collection
;
<i>APEX2</i> (Bruker, 2013)
;
_computing_data_reduction
;
<i>SAINT</i>  (Bruker, 2013)
;
_computing_molecular_graphics
;
<i>DIAMOND</i> (Brandenburg & Putz, 2012)
;
_computing_publication_material
;
<i>SHELXTL</i> (Sheldrick, 2008b)
;
_computing_structure_refinement
;
SHELXL2013 (Sheldrick, 2015b)
;
_computing_structure_solution
;
<i>SHELXT</i> (Sheldrick, 2015a)
;
_diffrn_ambient_temperature 100(2)
_diffrn_detector_area_resol_mean 10.4167
_diffrn_measured_fraction_theta_full 0.995
_diffrn_measured_fraction_theta_max 0.994
_diffrn_measurement_device_type 'Bruker D8 VENTURE PHOTON 100 CMOS'
_diffrn_measurement_method '\w scans'
_diffrn_radiation_monochromator mirror
_diffrn_radiation_type CuK\a
_diffrn_radiation_wavelength 1.54178
_diffrn_reflns_av_R_equivalents 0.0510
_diffrn_reflns_limit_h_max 16
_diffrn_reflns_limit_h_min -16
_diffrn_reflns_limit_k_max 11
_diffrn_reflns_limit_k_min -11
_diffrn_reflns_limit_l_max 20
_diffrn_reflns_limit_l_min -10
_diffrn_reflns_number 43545
_diffrn_reflns_theta_full 72.200
_diffrn_reflns_theta_max 72.458
_diffrn_reflns_theta_min 3.864
_exptl_absorpt_coefficient_mu 0.658
_exptl_absorpt_correction_T_max 0.98
_exptl_absorpt_correction_T_min 0.90
_exptl_absorpt_correction_type multi-scan
_exptl_absorpt_process_details
;
(<i>TWINABS</i>; Sheldrick, 2009)
;
_exptl_crystal_colour colourless
_exptl_crystal_density_diffrn 1.358
_exptl_crystal_density_method 'not measured'
_exptl_crystal_description plate
_exptl_crystal_F_000 864
_exptl_crystal_size_max 0.160
_exptl_crystal_size_mid 0.150
_exptl_crystal_size_min 0.030
_refine_diff_density_max 0.458
_refine_diff_density_min -0.417
_refine_ls_extinction_coef 0.0024(6)
_refine_ls_extinction_expression Fc*=kFc[1+0.001xFc^2^\l^3^/sin(2\q)]^-1/4^
_refine_ls_extinction_method
;
SHELXL2013 (Sheldrick, 2015b)
;
_refine_ls_goodness_of_fit_ref 1.057
_refine_ls_hydrogen_treatment constr
_refine_ls_matrix_type full
_refine_ls_number_parameters 290
_refine_ls_number_reflns 3965
_refine_ls_number_restraints 0
_refine_ls_restrained_S_all 1.057
_refine_ls_R_factor_all 0.0825
_refine_ls_R_factor_gt 0.0712
_refine_ls_shift/su_max 0.000
_refine_ls_shift/su_mean 0.000
_refine_ls_structure_factor_coef Fsqd
_refine_ls_weighting_details 'w=1/[\s^2^(Fo^2^)+(0.1517P)^2^+0.1114P] where P=(Fo^2^+2Fc^2^)/3'
_refine_ls_weighting_scheme calc
_refine_ls_wR_factor_gt 0.1852
_refine_ls_wR_factor_ref 0.1969
_reflns_number_gt 3312
_reflns_number_total 3965
_reflns_threshold_expression 'I > 2\s(I)'
_cod_data_source_file yp3151sup1.cif
_cod_data_source_block I
_cod_database_code 2021077
_shelx_space_group_comment
;
The symmetry employed for this shelxl refinement is uniquely defined
by the following loop, which should always be used as a source of
symmetry information in preference to the above space-group names.
They are only intended as comments.
;
_shelx_estimated_absorpt_t_min 0.902
_shelx_estimated_absorpt_t_max 0.981
_shelxl_version_number .2013

loop_
_space_group_symop_operation_xyz
'x, y, z'
'-x+1/2, y+1/2, -z+1/2'
'-x, -y, -z'
'x-1/2, -y-1/2, z-1/2'

loop_
_atom_site_type_symbol
_atom_site_label
_atom_site_fract_x
_atom_site_fract_y
_atom_site_fract_z
_atom_site_U_iso_or_equiv
_atom_site_adp_type
_atom_site_calc_flag
_atom_site_occupancy
O O1 0.57456(13) 0.84984(15) 0.91465(11) 0.0223(4) Uani d 1
C C1 0.49219(15) 0.66196(19) 0.97261(12) 0.0109(4) Uani d 1
C C2 0.47261(15) 0.6688(2) 1.05888(12) 0.0116(4) Uani d 1
C C3 0.49877(16) 0.7834(2) 1.11115(13) 0.0159(5) Uani d 1
H H3 0.5302 0.8626 1.0934 0.019 Uiso calc 1
C C4 0.47899(16) 0.7818(2) 1.18907(13) 0.0178(5) Uani d 1
H H4 0.4965 0.8602 1.2244 0.021 Uiso calc 1
C C5 0.43348(16) 0.6655(2) 1.21536(13) 0.0159(5) Uani d 1
H H5 0.4196 0.6648 1.2685 0.019 Uiso calc 1
C C6 0.40830(15) 0.5499(2) 1.16354(13) 0.0147(4) Uani d 1
H H6 0.3775 0.4704 1.1816 0.018 Uiso calc 1
C C7 0.42830(15) 0.5511(2) 1.08587(12) 0.0113(4) Uani d 1
C C8 0.40415(15) 0.4284(2) 1.02735(12) 0.0114(4) Uani d 1
H H8 0.3527 0.3672 1.0460 0.014 Uiso calc 1
C C9 0.34848(15) 0.4821(2) 0.94195(12) 0.0112(4) Uani d 1
C C10 0.25857(16) 0.4195(2) 0.89086(14) 0.0156(4) Uani d 1
H H10 0.2295 0.3392 0.9095 0.019 Uiso calc 1
C C11 0.21087(16) 0.4734(2) 0.81277(13) 0.0173(5) Uani d 1
H H11 0.1492 0.4301 0.7784 0.021 Uiso calc 1
C C12 0.25278(16) 0.5897(2) 0.78478(13) 0.0175(5) Uani d 1
H H12 0.2201 0.6262 0.7313 0.021 Uiso calc 1
C C13 0.34300(16) 0.6532(2) 0.83518(13) 0.0148(5) Uani d 1
H H13 0.3718 0.7331 0.8159 0.018 Uiso calc 1
C C14 0.39157(15) 0.6002(2) 0.91402(12) 0.0111(4) Uani d 1
C C15 0.50360(17) 0.8092(2) 0.94262(13) 0.0161(4) Uani d 1
H H15 0.4500 0.8741 0.9464 0.019 Uiso calc 1
O O2 -0.26265(12) 0.00705(18) 0.07182(10) 0.0248(4) Uani d 1
C C16 -0.08065(15) 0.0233(2) 0.05773(12) 0.0104(4) Uani d 1
C C17 -0.00127(15) -0.08280(19) 0.10765(12) 0.0099(4) Uani d 1
C C18 -0.02704(16) -0.1773(2) 0.16270(12) 0.0122(4) Uani d 1
H H18 -0.0975 -0.1798 0.1694 0.015 Uiso calc 1
C C19 0.05067(16) -0.2682(2) 0.20798(13) 0.0149(4) Uani d 1
H H19 0.0329 -0.3315 0.2458 0.018 Uiso calc 1
C C20 0.15311(16) -0.2664(2) 0.19798(13) 0.0165(5) Uani d 1
H H20 0.2057 -0.3278 0.2292 0.020 Uiso calc 1
C C21 0.17918(16) -0.1742(2) 0.14188(13) 0.0147(4) Uani d 1
H H21 0.2493 -0.1739 0.1344 0.018 Uiso calc 1
C C22 0.10261(15) -0.0827(2) 0.09692(12) 0.0109(4) Uani d 1
C C23 0.12751(15) 0.0216(2) 0.03727(12) 0.0110(4) Uani d 1
H H23 0.2069 0.0299 0.0487 0.013 Uiso calc 1
C C24 0.08358(16) 0.15856(19) 0.05681(12) 0.0115(4) Uani d 1
C C25 0.14479(16) 0.2784(2) 0.06891(12) 0.0153(4) Uani d 1
H H25 0.2166 0.2752 0.0652 0.018 Uiso calc 1
C C26 0.10173(18) 0.4030(2) 0.08643(14) 0.0190(5) Uani d 1
H H26 0.1444 0.4843 0.0959 0.023 Uiso calc 1
C C27 -0.00398(18) 0.4079(2) 0.09005(14) 0.0179(5) Uani d 1
H H27 -0.0346 0.4936 0.0996 0.022 Uiso calc 1
C C28 -0.06557(16) 0.2875(2) 0.07979(12) 0.0136(4) Uani d 1
H H28 -0.1376 0.2912 0.0831 0.016 Uiso calc 1
C C29 -0.02131(16) 0.16185(19) 0.06471(12) 0.0111(4) Uani d 1
C C30 -0.17041(16) 0.0381(2) 0.10118(13) 0.0135(4) Uani d 1
H H30 -0.1519 0.0749 0.1559 0.016 Uiso calc 1

loop_
_atom_site_aniso_label
_atom_site_aniso_U_11
_atom_site_aniso_U_22
_atom_site_aniso_U_33
_atom_site_aniso_U_12
_atom_site_aniso_U_13
_atom_site_aniso_U_23
O1 0.0243(9) 0.0199(8) 0.0249(9) -0.0061(6) 0.0106(7) 0.0048(6)
C1 0.0095(9) 0.0137(10) 0.0098(10) -0.0020(7) 0.0031(7) 0.0025(7)
C2 0.0079(9) 0.0167(10) 0.0100(10) -0.0002(7) 0.0019(7) 0.0012(7)
C3 0.0134(10) 0.0175(10) 0.0166(11) -0.0028(8) 0.0038(8) -0.0015(8)
C4 0.0142(10) 0.0245(11) 0.0141(11) 0.0005(8) 0.0029(8) -0.0047(8)
C5 0.0121(10) 0.0264(11) 0.0091(10) 0.0047(8) 0.0026(7) 0.0011(8)
C6 0.0091(9) 0.0230(10) 0.0127(10) 0.0026(8) 0.0040(7) 0.0059(8)
C7 0.0069(9) 0.0169(10) 0.0103(10) -0.0002(7) 0.0024(7) 0.0022(7)
C8 0.0083(9) 0.0162(10) 0.0098(10) -0.0025(7) 0.0027(7) 0.0022(7)
C9 0.0096(9) 0.0160(9) 0.0086(10) -0.0014(7) 0.0035(7) 0.0002(7)
C10 0.0123(10) 0.0181(10) 0.0159(11) -0.0015(8) 0.0029(8) -0.0026(8)
C11 0.0115(10) 0.0258(11) 0.0137(11) 0.0004(8) 0.0016(8) -0.0071(8)
C12 0.0116(10) 0.0291(12) 0.0108(10) 0.0039(8) 0.0013(8) -0.0003(8)
C13 0.0141(10) 0.0196(10) 0.0119(11) 0.0016(7) 0.0056(8) 0.0040(7)
C14 0.0087(9) 0.0151(10) 0.0101(10) -0.0005(7) 0.0034(7) 0.0001(7)
C15 0.0180(10) 0.0153(10) 0.0149(11) -0.0029(8) 0.0043(8) 0.0023(8)
O2 0.0109(8) 0.0408(10) 0.0247(10) -0.0038(7) 0.0082(6) -0.0044(7)
C16 0.0097(9) 0.0140(9) 0.0087(10) -0.0010(7) 0.0044(7) -0.0026(7)
C17 0.0097(9) 0.0130(9) 0.0073(9) -0.0024(7) 0.0027(7) -0.0027(7)
C18 0.0130(9) 0.0141(9) 0.0100(10) -0.0044(7) 0.0039(7) -0.0029(7)
C19 0.0212(11) 0.0138(9) 0.0105(10) -0.0022(8) 0.0055(8) 0.0000(7)
C20 0.0184(11) 0.0176(10) 0.0121(11) 0.0032(8) 0.0018(8) -0.0003(8)
C21 0.0115(10) 0.0202(10) 0.0127(10) 0.0013(8) 0.0038(8) -0.0004(8)
C22 0.0096(9) 0.0152(10) 0.0080(10) -0.0013(7) 0.0025(7) -0.0029(7)
C23 0.0088(9) 0.0174(10) 0.0070(10) -0.0022(7) 0.0027(7) -0.0020(7)
C24 0.0125(10) 0.0153(10) 0.0070(9) -0.0028(7) 0.0031(7) -0.0016(7)
C25 0.0174(10) 0.0199(10) 0.0101(10) -0.0067(8) 0.0061(8) -0.0022(8)
C26 0.0265(12) 0.0141(10) 0.0186(12) -0.0069(8) 0.0100(9) -0.0029(8)
C27 0.0278(12) 0.0132(10) 0.0147(11) 0.0004(8) 0.0089(9) -0.0023(8)
C28 0.0153(10) 0.0167(10) 0.0098(10) 0.0001(8) 0.0053(7) 0.0000(7)
C29 0.0120(10) 0.0151(10) 0.0068(9) -0.0013(7) 0.0035(7) -0.0009(7)
C30 0.0136(10) 0.0152(9) 0.0137(10) 0.0006(7) 0.0072(8) 0.0010(7)

loop_
_atom_type_symbol
_atom_type_description
_atom_type_scat_dispersion_real
_atom_type_scat_dispersion_imag
_atom_type_scat_source
C C 0.0181 0.0091 'International Tables Vol C Tables 4.2.6.8 and 6.1.1.4'
H H 0.0000 0.0000 'International Tables Vol C Tables 4.2.6.8 and 6.1.1.4'
O O 0.0492 0.0322 'International Tables Vol C Tables 4.2.6.8 and 6.1.1.4'

loop_
_geom_angle_atom_site_label_1
_geom_angle_atom_site_label_2
_geom_angle_atom_site_label_3
_geom_angle_site_symmetry_1
_geom_angle_site_symmetry_3
_geom_angle
C2 C1 C15 . . 108.81(16)
C2 C1 C14 . . 107.12(15)
C15 C1 C14 . . 107.06(16)
C2 C1 C8 . 3_667 111.71(15)
C15 C1 C8 . 3_667 110.76(15)
C14 C1 C8 . 3_667 111.20(15)
C3 C2 C7 . . 119.77(18)
C3 C2 C1 . . 123.39(17)
C7 C2 C1 . . 116.81(17)
C4 C3 C2 . . 120.15(19)
C4 C3 H3 . . 119.9
C2 C3 H3 . . 119.9
C3 C4 C5 . . 120.04(19)
C3 C4 H4 . . 120.0
C5 C4 H4 . . 120.0
C4 C5 C6 . . 119.99(19)
C4 C5 H5 . . 120.0
C6 C5 H5 . . 120.0
C7 C6 C5 . . 120.04(19)
C7 C6 H6 . . 120.0
C5 C6 H6 . . 120.0
C6 C7 C2 . . 119.99(19)
C6 C7 C8 . . 122.55(18)
C2 C7 C8 . . 117.46(17)
C9 C8 C7 . . 107.81(16)
C9 C8 C1 . 3_667 112.37(16)
C7 C8 C1 . 3_667 113.25(15)
C9 C8 H8 . . 107.7
C7 C8 H8 . . 107.7
C1 C8 H8 3_667 . 107.7
C10 C9 C14 . . 119.56(18)
C10 C9 C8 . . 123.06(18)
C14 C9 C8 . . 117.37(17)
C11 C10 C9 . . 120.52(19)
C11 C10 H10 . . 119.7
C9 C10 H10 . . 119.7
C12 C11 C10 . . 120.30(19)
C12 C11 H11 . . 119.9
C10 C11 H11 . . 119.9
C11 C12 C13 . . 119.8(2)
C11 C12 H12 . . 120.1
C13 C12 H12 . . 120.1
C12 C13 C14 . . 120.46(19)
C12 C13 H13 . . 119.8
C14 C13 H13 . . 119.8
C13 C14 C9 . . 119.36(18)
C13 C14 C1 . . 123.78(18)
C9 C14 C1 . . 116.85(17)
O1 C15 C1 . . 125.5(2)
O1 C15 H15 . . 117.2
C1 C15 H15 . . 117.2
C30 C16 C29 . . 108.11(15)
C30 C16 C17 . . 106.86(15)
C29 C16 C17 . . 106.92(15)
C30 C16 C23 . 3 110.87(16)
C29 C16 C23 . 3 111.35(16)
C17 C16 C23 . 3 112.48(15)
C18 C17 C22 . . 119.18(18)
C18 C17 C16 . . 123.51(17)
C22 C17 C16 . . 117.31(16)
C17 C18 C19 . . 120.21(18)
C17 C18 H18 . . 119.9
C19 C18 H18 . . 119.9
C20 C19 C18 . . 120.37(19)
C20 C19 H19 . . 119.8
C18 C19 H19 . . 119.8
C19 C20 C21 . . 119.88(19)
C19 C20 H20 . . 120.1
C21 C20 H20 . . 120.1
C22 C21 C20 . . 120.18(18)
C22 C21 H21 . . 119.9
C20 C21 H21 . . 119.9
C21 C22 C17 . . 120.15(18)
C21 C22 C23 . . 122.25(17)
C17 C22 C23 . . 117.58(17)
C22 C23 C24 . . 106.54(15)
C22 C23 C16 . 3 112.37(15)
C24 C23 C16 . 3 112.62(15)
C22 C23 H23 . . 108.4
C24 C23 H23 . . 108.4
C16 C23 H23 3 . 108.4
C25 C24 C29 . . 119.95(18)
C25 C24 C23 . . 121.96(18)
C29 C24 C23 . . 118.08(16)
C24 C25 C26 . . 120.52(19)
C24 C25 H25 . . 119.7
C26 C25 H25 . . 119.7
C27 C26 C25 . . 119.59(19)
C27 C26 H26 . . 120.2
C25 C26 H26 . . 120.2
C26 C27 C28 . . 120.35(19)
C26 C27 H27 . . 119.8
C28 C27 H27 . . 119.8
C29 C28 C27 . . 119.96(19)
C29 C28 H28 . . 120.0
C27 C28 H28 . . 120.0
C28 C29 C24 . . 119.51(17)
C28 C29 C16 . . 123.54(18)
C24 C29 C16 . . 116.94(16)
O2 C30 C16 . . 125.5(2)
O2 C30 H30 . . 117.3
C16 C30 H30 . . 117.3

loop_
_geom_bond_atom_site_label_1
_geom_bond_atom_site_label_2
_geom_bond_site_symmetry_2
_geom_bond_distance
O1 C15 . 1.201(3)
C1 C2 . 1.528(3)
C1 C15 . 1.529(3)
C1 C14 . 1.531(3)
C1 C8 3_667 1.603(3)
C2 C3 . 1.395(3)
C2 C7 . 1.402(3)
C3 C4 . 1.390(3)
C3 H3 . 0.9500
C4 C5 . 1.393(3)
C4 H4 . 0.9500
C5 C6 . 1.399(3)
C5 H5 . 0.9500
C6 C7 . 1.387(3)
C6 H6 . 0.9500
C7 C8 . 1.516(3)
C8 C9 . 1.510(3)
C8 C1 3_667 1.602(3)
C8 H8 . 1.0000
C9 C10 . 1.389(3)
C9 C14 . 1.404(3)
C10 C11 . 1.389(3)
C10 H10 . 0.9500
C11 C12 . 1.382(3)
C11 H11 . 0.9500
C12 C13 . 1.391(3)
C12 H12 . 0.9500
C13 C14 . 1.398(3)
C13 H13 . 0.9500
C15 H15 . 0.9500
O2 C30 . 1.205(3)
C16 C30 . 1.531(3)
C16 C29 . 1.533(3)
C16 C17 . 1.535(3)
C16 C23 3 1.602(3)
C17 C18 . 1.397(3)
C17 C22 . 1.404(3)
C18 C19 . 1.399(3)
C18 H18 . 0.9500
C19 C20 . 1.381(3)
C19 H19 . 0.9500
C20 C21 . 1.397(3)
C20 H20 . 0.9500
C21 C22 . 1.393(3)
C21 H21 . 0.9500
C22 C23 . 1.510(3)
C23 C24 . 1.510(3)
C23 C16 3 1.602(3)
C23 H23 . 1.0000
C24 C25 . 1.388(3)
C24 C29 . 1.400(3)
C25 C26 . 1.391(3)
C25 H25 . 0.9500
C26 C27 . 1.388(3)
C26 H26 . 0.9500
C27 C28 . 1.397(3)
C27 H27 . 0.9500
C28 C29 . 1.394(3)
C28 H28 . 0.9500
C30 H30 . 0.9500

loop_
_geom_torsion_atom_site_label_1
_geom_torsion_atom_site_label_2
_geom_torsion_atom_site_label_3
_geom_torsion_atom_site_label_4
_geom_torsion_site_symmetry_1
_geom_torsion_site_symmetry_4
_geom_torsion
C15 C1 C2 C3 . . -20.5(3)
C14 C1 C2 C3 . . -135.92(19)
C8 C1 C2 C3 3_667 . 102.1(2)
C15 C1 C2 C7 . . 161.04(17)
C14 C1 C2 C7 . . 45.6(2)
C8 C1 C2 C7 3_667 . -76.4(2)
C7 C2 C3 C4 . . -1.3(3)
C1 C2 C3 C4 . . -179.72(18)
C2 C3 C4 C5 . . 0.4(3)
C3 C4 C5 C6 . . 0.4(3)
C4 C5 C6 C7 . . -0.2(3)
C5 C6 C7 C2 . . -0.7(3)
C5 C6 C7 C8 . . 179.19(17)
C3 C2 C7 C6 . . 1.5(3)
C1 C2 C7 C6 . . -179.99(17)
C3 C2 C7 C8 . . -178.45(18)
C1 C2 C7 C8 . . 0.1(3)
C6 C7 C8 C9 . . 134.24(19)
C2 C7 C8 C9 . . -45.8(2)
C6 C7 C8 C1 . 3_667 -100.8(2)
C2 C7 C8 C1 . 3_667 79.1(2)
C7 C8 C9 C10 . . -135.34(19)
C1 C8 C9 C10 3_667 . 99.2(2)
C7 C8 C9 C14 . . 45.2(2)
C1 C8 C9 C14 3_667 . -80.3(2)
C14 C9 C10 C11 . . -0.4(3)
C8 C9 C10 C11 . . -179.85(18)
C9 C10 C11 C12 . . 0.4(3)
C10 C11 C12 C13 . . -0.2(3)
C11 C12 C13 C14 . . 0.0(3)
C12 C13 C14 C9 . . 0.0(3)
C12 C13 C14 C1 . . 178.72(18)
C10 C9 C14 C13 . . 0.2(3)
C8 C9 C14 C13 . . 179.67(18)
C10 C9 C14 C1 . . -178.60(17)
C8 C9 C14 C1 . . 0.9(3)
C2 C1 C14 C13 . . 135.05(19)
C15 C1 C14 C13 . . 18.5(3)
C8 C1 C14 C13 3_667 . -102.6(2)
C2 C1 C14 C9 . . -46.2(2)
C15 C1 C14 C9 . . -162.81(17)
C8 C1 C14 C9 3_667 . 76.1(2)
C2 C1 C15 O1 . . 130.3(2)
C14 C1 C15 O1 . . -114.3(2)
C8 C1 C15 O1 3_667 . 7.1(3)
C30 C16 C17 C18 . . 19.2(2)
C29 C16 C17 C18 . . 134.81(19)
C23 C16 C17 C18 3 . -102.7(2)
C30 C16 C17 C22 . . -160.36(17)
C29 C16 C17 C22 . . -44.8(2)
C23 C16 C17 C22 3 . 77.8(2)
C22 C17 C18 C19 . . 1.5(3)
C16 C17 C18 C19 . . -178.04(17)
C17 C18 C19 C20 . . -0.7(3)
C18 C19 C20 C21 . . -0.5(3)
C19 C20 C21 C22 . . 0.9(3)
C20 C21 C22 C17 . . -0.1(3)
C20 C21 C22 C23 . . 178.34(18)
C18 C17 C22 C21 . . -1.1(3)
C16 C17 C22 C21 . . 178.48(17)
C18 C17 C22 C23 . . -179.64(17)
C16 C17 C22 C23 . . 0.0(3)
C21 C22 C23 C24 . . -132.17(19)
C17 C22 C23 C24 . . 46.3(2)
C21 C22 C23 C16 . 3 104.0(2)
C17 C22 C23 C16 . 3 -77.5(2)
C22 C23 C24 C25 . . 130.0(2)
C16 C23 C24 C25 3 . -106.3(2)
C22 C23 C24 C29 . . -48.4(2)
C16 C23 C24 C29 3 . 75.3(2)
C29 C24 C25 C26 . . -1.9(3)
C23 C24 C25 C26 . . 179.69(19)
C24 C25 C26 C27 . . -1.4(3)
C25 C26 C27 C28 . . 2.8(3)
C26 C27 C28 C29 . . -0.9(3)
C27 C28 C29 C24 . . -2.4(3)
C27 C28 C29 C16 . . 176.29(19)
C25 C24 C29 C28 . . 3.8(3)
C23 C24 C29 C28 . . -177.73(18)
C25 C24 C29 C16 . . -174.97(18)
C23 C24 C29 C16 . . 3.5(3)
C30 C16 C29 C28 . . -21.2(3)
C17 C16 C29 C28 . . -135.89(19)
C23 C16 C29 C28 3 . 100.9(2)
C30 C16 C29 C24 . . 157.61(17)
C17 C16 C29 C24 . . 42.9(2)
C23 C16 C29 C24 3 . -80.4(2)
C29 C16 C30 O2 . . 129.5(2)
C17 C16 C30 O2 . . -115.7(2)
C23 C16 C30 O2 3 . 7.2(3)

_cod_database_fobs_code 2021077
